data_2021823
loop_
_publ_author_name
'Balasekaran, Samundeeswari Mariappan'
'Poineau, Frederic'

_publ_section_title
;
 Bis(tetraphenylarsonium) hexafluoridotechnetate(IV) dihydrate:
 preparation, structure and spectroscopic analysis
;
_journal_coeditor_code DG3001
_journal_issue 12
_journal_name_full 'Acta Crystallographica Section C'
_journal_page_first
;
;
_journal_paper_doi 10.1107/S2053229619014724
_journal_volume 75
_journal_year 2019
_chemical_formula_iupac '(C24 H20 As)2 [Tc F6], 2H2 O1'
_chemical_formula_moiety '2(C24 H20 As +), F6 Tc 2-, 2(H2 O)'
_chemical_formula_sum 'C48 H40 As2 F6 O2 Tc'
_chemical_formula_weight 1010.64
_chemical_name_common
;
Bis(tetraphenylarsonium) hexafluoridotechnetate(IV) dihydrate
;
_space_group_crystal_system triclinic
_space_group_IT_number 2
_space_group_name_Hall '-P 1'
_space_group_name_H-M_alt 'P -1'
_atom_sites_solution_hydrogens geom
_atom_sites_solution_primary heavy
_atom_sites_solution_secondary difmap
_cell_angle_alpha 75.991(3)
_cell_angle_beta 77.963(3)
_cell_angle_gamma 71.388(3)
_cell_formula_units_Z 2
_cell_length_a 10.043(2)
_cell_length_b 11.036(2)
_cell_length_c 21.159(4)
_cell_measurement_reflns_used 9852
_cell_measurement_temperature 100.(2)
_cell_measurement_theta_max 28.4432
_cell_measurement_theta_min 2.2494
_cell_volume 2134.3(7)
_computing_cell_refinement
;
SAINT (Bruker, 2017)
;
_computing_data_collection
;
APEX2 (Bruker, 2017)
;
_computing_data_reduction
;
SAINT (Bruker, 2017)
;
_computing_molecular_graphics
;
<i>shelXle</i> (H\"ubschle <i>et al.</i>,  2011) and
DIAMOND (Brandenburg & Putz, 2005)
;
_computing_publication_material
;
SHELXL2016 (Sheldrick, 2015b)
;
_computing_structure_refinement
;
SHELXL2016 (Sheldrick, 2015b)
;
_computing_structure_solution
;
SHELXT2014 (Sheldrick, 2015a)
;
_diffrn_ambient_temperature 100.(2)
_diffrn_detector_area_resol_mean 8.3333
_diffrn_measured_fraction_theta_full 0.995
_diffrn_measured_fraction_theta_max 0.995
_diffrn_measurement_device_type 'Bruker D8 QUEST'
_diffrn_measurement_method ' '\f and \w scans'
_diffrn_radiation_monochromator 'curved graphite'
_diffrn_radiation_type 'Mo K\a'
_diffrn_radiation_wavelength 0.71073
_diffrn_reflns_av_R_equivalents 0.0273
_diffrn_reflns_av_unetI/netI 0.0263
_diffrn_reflns_limit_h_max 13
_diffrn_reflns_limit_h_min -13
_diffrn_reflns_limit_k_max 14
_diffrn_reflns_limit_k_min -14
_diffrn_reflns_limit_l_max 28
_diffrn_reflns_limit_l_min -28
_diffrn_reflns_number 30509
_diffrn_reflns_theta_full 28.44
_diffrn_reflns_theta_max 28.44
_diffrn_reflns_theta_min 1.98
_diffrn_source 'sealed tube'
_exptl_absorpt_coefficient_mu 1.941
_exptl_absorpt_correction_T_max 0.82
_exptl_absorpt_correction_T_min 0.40
_exptl_absorpt_correction_type numerical
_exptl_absorpt_process_details
;
(SADABS; Krause <i>et al.</i>,  2015; Bruker, 2017)
;
_exptl_crystal_colour 'translucent colourless'
_exptl_crystal_density_diffrn 1.573
_exptl_crystal_density_method 'not measured'
_exptl_crystal_description 'rectangular box'
_exptl_crystal_F_000 1014
_exptl_crystal_size_max 0.355
_exptl_crystal_size_mid 0.184
_exptl_crystal_size_min 0.106
_refine_diff_density_max 0.850
_refine_diff_density_min -1.279
_refine_ls_extinction_method none
_refine_ls_goodness_of_fit_ref 1.069
_refine_ls_hydrogen_treatment constr
_refine_ls_matrix_type full
_refine_ls_number_parameters 532
_refine_ls_number_reflns 10713
_refine_ls_number_restraints 0
_refine_ls_restrained_S_all 1.069
_refine_ls_R_factor_all 0.0278
_refine_ls_R_factor_gt 0.0241
_refine_ls_shift/su_max 0.001
_refine_ls_shift/su_mean 0.000
_refine_ls_structure_factor_coef Fsqd
_refine_ls_weighting_details 'w=1/[\s^2^(Fo^2^)+(0.0277P)^2^+1.0558P] where P=(Fo^2^+2Fc^2^)/3'
_refine_ls_weighting_scheme calc
_refine_ls_wR_factor_gt 0.0593
_refine_ls_wR_factor_ref 0.0608
_reflns_number_gt 9659
_reflns_number_total 10713
_reflns_threshold_expression 'I > 2\s(I)'
_cod_data_source_file dg3001sup1.cif
_cod_data_source_block I
_cod_database_code 2021823

loop_
_space_group_symop_operation_xyz
'x, y, z'
'-x, -y, -z'

loop_
_atom_site_type_symbol
_atom_site_label
_atom_site_fract_x
_atom_site_fract_y
_atom_site_fract_z
_atom_site_U_iso_or_equiv
_atom_site_adp_type
_atom_site_calc_flag
_atom_site_occupancy
Tc Tc1 0.00388(2) 1.00821(2) 0.24427(2) 0.00949(4) Uani d 1
F F1 0.06365(10) 0.94725(9) 0.33028(4) 0.01526(18) Uani d 1
F F2 0.02023(10) 0.82987(9) 0.23933(5) 0.0195(2) Uani d 1
F F3 -0.19139(9) 1.03518(9) 0.28472(4) 0.01655(19) Uani d 1
F F4 -0.05545(10) 1.06694(9) 0.15857(4) 0.01763(19) Uani d 1
F F5 -0.01067(10) 1.18549(9) 0.24916(5) 0.01773(19) Uani d 1
F F6 0.19929(10) 0.98174(10) 0.20439(5) 0.0195(2) Uani d 1
As As1 0.45214(2) 0.29894(2) 0.42956(2) 0.01042(4) Uani d 1
C C1 0.31552(16) 0.31567(15) 0.50669(7) 0.0145(3) Uani d 1
C C2 0.25079(17) 0.21702(16) 0.53425(8) 0.0180(3) Uani d 1
H H2 0.270344 0.144717 0.513462 0.022 Uiso calc 1
C C3 0.15713(19) 0.22550(19) 0.59257(8) 0.0252(4) Uani d 1
H H3 0.112918 0.15837 0.61218 0.03 Uiso calc 1
C C4 0.1284(2) 0.3323(2) 0.62208(9) 0.0311(4) Uani d 1
H H4 0.064797 0.337471 0.662098 0.037 Uiso calc 1
C C5 0.1909(2) 0.4311(2) 0.59403(10) 0.0328(4) Uani d 1
H H5 0.169211 0.504327 0.614389 0.039 Uiso calc 1
C C6 0.28562(19) 0.42354(18) 0.53600(9) 0.0249(4) Uani d 1
H H6 0.329448 0.491 0.516558 0.03 Uiso calc 1
C C7 0.63893(16) 0.23460(15) 0.45270(7) 0.0133(3) Uani d 1
C C8 0.75427(17) 0.19724(16) 0.40462(8) 0.0171(3) Uani d 1
H H8 0.739633 0.198641 0.361485 0.02 Uiso calc 1
C C9 0.89073(18) 0.15802(17) 0.42096(9) 0.0232(4) Uani d 1
H H9 0.970448 0.132401 0.388921 0.028 Uiso calc 1
C C10 0.91017(19) 0.15639(18) 0.48434(10) 0.0258(4) Uani d 1
H H10 1.003751 0.131673 0.494923 0.031 Uiso calc 1
C C11 0.7956(2) 0.19013(17) 0.53225(9) 0.0240(4) Uani d 1
H H11 0.810651 0.185851 0.575696 0.029 Uiso calc 1
C C12 0.65851(18) 0.23031(16) 0.51665(8) 0.0175(3) Uani d 1
H H12 0.579173 0.254536 0.549104 0.021 Uiso calc 1
C C13 0.41533(16) 0.18399(15) 0.38534(7) 0.0136(3) Uani d 1
C C14 0.51153(17) 0.06344(15) 0.37946(8) 0.0159(3) Uani d 1
H H14 0.597658 0.036331 0.397584 0.019 Uiso calc 1
C C15 0.48039(19) -0.01725(17) 0.34670(8) 0.0208(3) Uani d 1
H H15 0.545441 -0.099905 0.342352 0.025 Uiso calc 1
C C16 0.35423(19) 0.02311(18) 0.32038(8) 0.0220(3) Uani d 1
H H16 0.332796 -0.032548 0.298466 0.026 Uiso calc 1
C C17 0.25931(18) 0.14417(18) 0.32588(8) 0.0216(3) Uani d 1
H H17 0.173761 0.171602 0.307258 0.026 Uiso calc 1
C C18 0.28901(17) 0.22513(17) 0.35848(8) 0.0180(3) Uani d 1
H H18 0.223976 0.307933 0.362513 0.022 Uiso calc 1
C C19 0.42920(17) 0.46563(14) 0.37366(7) 0.0138(3) Uani d 1
C C20 0.29201(18) 0.54734(16) 0.36844(8) 0.0209(3) Uani d 1
H H20 0.212525 0.522818 0.394932 0.025 Uiso calc 1
C C21 0.2730(2) 0.66473(17) 0.32415(9) 0.0276(4) Uani d 1
H H21 0.1801 0.721214 0.320059 0.033 Uiso calc 1
C C22 0.3898(2) 0.69940(17) 0.28589(9) 0.0314(5) Uani d 1
H H22 0.376542 0.779325 0.255134 0.038 Uiso calc 1
C C23 0.5249(2) 0.61913(18) 0.29202(9) 0.0302(4) Uani d 1
H H23 0.604154 0.644727 0.265928 0.036 Uiso calc 1
C C24 0.54654(19) 0.50076(16) 0.33610(8) 0.0212(3) Uani d 1
H H24 0.639744 0.445191 0.340361 0.025 Uiso calc 1
As As2 0.55665(2) 0.68116(2) 0.07390(2) 0.01046(4) Uani d 1
C C25 0.54993(16) 0.51924(14) 0.13106(7) 0.0127(3) Uani d 1
C C26 0.66485(17) 0.44428(16) 0.16335(8) 0.0189(3) Uani d 1
H H26 0.746711 0.473571 0.157309 0.023 Uiso calc 1
C C27 0.65974(18) 0.32639(16) 0.20449(8) 0.0205(3) Uani d 1
H H27 0.738632 0.274216 0.226184 0.025 Uiso calc 1
C C28 0.53936(18) 0.28513(15) 0.21381(7) 0.0179(3) Uani d 1
H H28 0.535333 0.205071 0.242423 0.021 Uiso calc 1
C C29 0.42462(18) 0.36006(16) 0.18159(8) 0.0195(3) Uani d 1
H H29 0.342506 0.330943 0.188121 0.023 Uiso calc 1
C C30 0.42918(16) 0.47766(15) 0.13974(8) 0.0159(3) Uani d 1
H H30 0.350939 0.52888 0.117399 0.019 Uiso calc 1
C C31 0.70622(16) 0.65070(15) 0.00237(7) 0.0143(3) Uani d 1
C C32 0.77080(17) 0.52649(17) -0.01108(8) 0.0191(3) Uani d 1
H H32 0.743372 0.453872 0.016242 0.023 Uiso calc 1
C C33 0.87638(18) 0.50972(19) -0.06515(9) 0.0252(4) Uani d 1
H H33 0.921224 0.425261 -0.075043 0.03 Uiso calc 1
C C34 0.91586(18) 0.6157(2) -0.10438(8) 0.0266(4) Uani d 1
H H34 0.987199 0.603818 -0.141495 0.032 Uiso calc 1
C C35 0.8525(2) 0.7397(2) -0.09023(9) 0.0304(4) Uani d 1
H H35 0.881084 0.812019 -0.117231 0.036 Uiso calc 1
C C36 0.74738(19) 0.75739(18) -0.03654(9) 0.0242(4) Uani d 1
H H36 0.703742 0.841754 -0.026361 0.029 Uiso calc 1
C C37 0.59785(16) 0.79474(15) 0.11746(7) 0.0133(3) Uani d 1
C C38 0.73209(17) 0.75814(16) 0.13698(8) 0.0190(3) Uani d 1
H H38 0.800909 0.680258 0.127557 0.023 Uiso calc 1
C C39 0.76318(18) 0.83735(17) 0.17031(8) 0.0214(3) Uani d 1
H H39 0.853665 0.813048 0.184239 0.026 Uiso calc 1
C C40 0.66342(19) 0.95157(18) 0.18345(8) 0.0216(3) Uani d 1
H H40 0.685521 1.005174 0.206385 0.026 Uiso calc 1
C C41 0.53122(18) 0.98773(17) 0.16313(8) 0.0210(3) Uani d 1
H H41 0.463401 1.066574 0.171884 0.025 Uiso calc 1
C C42 0.49717(17) 0.90955(15) 0.13006(8) 0.0161(3) Uani d 1
H H42 0.406498 0.934187 0.116276 0.019 Uiso calc 1
C C43 0.37895(16) 0.75799(14) 0.04174(7) 0.0124(3) Uani d 1
C C44 0.37396(17) 0.76662(15) -0.02462(7) 0.0156(3) Uani d 1
H H44 0.458803 0.740707 -0.053936 0.019 Uiso calc 1
C C45 0.24319(18) 0.81363(16) -0.04729(8) 0.0189(3) Uani d 1
H H45 0.238014 0.81983 -0.092327 0.023 Uiso calc 1
C C46 0.12020(18) 0.85148(16) -0.00393(8) 0.0200(3) Uani d 1
H H46 0.030845 0.881727 -0.019405 0.024 Uiso calc 1
C C47 0.12591(17) 0.84575(16) 0.06197(8) 0.0187(3) Uani d 1
H H47 0.041092 0.874463 0.090795 0.022 Uiso calc 1
C C48 0.25579(16) 0.79800(15) 0.08558(7) 0.0149(3) Uani d 1
H H48 0.260763 0.792664 0.130562 0.018 Uiso calc 1
O O1S 0.10019(15) 0.58106(13) 0.22377(7) 0.0309(3) Uani d 1
O O2S -0.11068(15) 1.44144(14) 0.26691(8) 0.0337(3) Uani d 1

loop_
_atom_site_aniso_label
_atom_site_aniso_U_11
_atom_site_aniso_U_22
_atom_site_aniso_U_33
_atom_site_aniso_U_12
_atom_site_aniso_U_13
_atom_site_aniso_U_23
Tc1 0.00933(6) 0.00945(6) 0.00997(6) -0.00266(4) -0.00292(4) -0.00103(4)
F1 0.0179(4) 0.0167(4) 0.0122(4) -0.0048(4) -0.0066(3) -0.0008(3)
F2 0.0235(5) 0.0115(4) 0.0265(5) -0.0032(4) -0.0117(4) -0.0045(4)
F3 0.0107(4) 0.0216(5) 0.0165(4) -0.0053(4) -0.0011(3) -0.0019(4)
F4 0.0189(5) 0.0217(5) 0.0126(4) -0.0059(4) -0.0066(3) 0.0000(4)
F5 0.0205(5) 0.0114(4) 0.0232(5) -0.0053(4) -0.0076(4) -0.0017(4)
F6 0.0117(4) 0.0272(5) 0.0181(4) -0.0042(4) -0.0004(3) -0.0046(4)
As1 0.01032(7) 0.01117(7) 0.00962(7) -0.00359(6) -0.00147(5) -0.00088(5)
C1 0.0129(7) 0.0191(8) 0.0112(6) -0.0062(6) 0.0002(5) -0.0017(6)
C2 0.0171(8) 0.0190(8) 0.0164(7) -0.0063(6) -0.0024(6) 0.0010(6)
C3 0.0211(8) 0.0336(10) 0.0188(8) -0.0138(7) 0.0002(6) 0.0047(7)
C4 0.0242(9) 0.0532(13) 0.0169(8) -0.0159(9) 0.0070(7) -0.0101(8)
C5 0.0318(10) 0.0442(12) 0.0285(10) -0.0167(9) 0.0095(8) -0.0219(9)
C6 0.0260(9) 0.0289(9) 0.0239(8) -0.0150(7) 0.0071(7) -0.0119(7)
C7 0.0135(7) 0.0124(7) 0.0143(7) -0.0036(6) -0.0043(5) -0.0013(5)
C8 0.0158(7) 0.0193(8) 0.0168(7) -0.0034(6) -0.0038(6) -0.0054(6)
C9 0.0144(8) 0.0239(9) 0.0311(9) -0.0008(6) -0.0029(7) -0.0116(7)
C10 0.0188(8) 0.0222(9) 0.0389(10) 0.0010(7) -0.0158(7) -0.0095(8)
C11 0.0291(9) 0.0213(8) 0.0236(8) -0.0018(7) -0.0151(7) -0.0051(7)
C12 0.0211(8) 0.0167(7) 0.0140(7) -0.0035(6) -0.0054(6) -0.0019(6)
C13 0.0157(7) 0.0163(7) 0.0108(6) -0.0078(6) -0.0015(5) -0.0021(5)
C14 0.0173(7) 0.0147(7) 0.0164(7) -0.0059(6) -0.0039(6) -0.0009(6)
C15 0.0246(9) 0.0171(8) 0.0218(8) -0.0074(7) -0.0002(6) -0.0060(6)
C16 0.0263(9) 0.0271(9) 0.0201(8) -0.0171(7) 0.0000(7) -0.0085(7)
C17 0.0174(8) 0.0312(9) 0.0207(8) -0.0120(7) -0.0038(6) -0.0056(7)
C18 0.0144(7) 0.0219(8) 0.0189(7) -0.0051(6) -0.0030(6) -0.0054(6)
C19 0.0193(7) 0.0100(7) 0.0116(6) -0.0035(6) -0.0039(6) -0.0004(5)
C20 0.0205(8) 0.0171(8) 0.0248(8) -0.0020(6) -0.0081(7) -0.0037(7)
C21 0.0397(11) 0.0156(8) 0.0260(9) 0.0036(7) -0.0177(8) -0.0054(7)
C22 0.0627(14) 0.0131(8) 0.0145(8) -0.0051(8) -0.0083(8) -0.0004(6)
C23 0.0463(12) 0.0207(9) 0.0196(8) -0.0138(8) 0.0094(8) -0.0023(7)
C24 0.0235(8) 0.0180(8) 0.0192(8) -0.0066(7) 0.0041(6) -0.0031(6)
As2 0.00984(7) 0.01133(7) 0.00975(7) -0.00323(5) -0.00131(5) -0.00092(5)
C25 0.0144(7) 0.0119(7) 0.0106(6) -0.0026(6) -0.0009(5) -0.0019(5)
C26 0.0167(8) 0.0172(8) 0.0227(8) -0.0043(6) -0.0072(6) -0.0002(6)
C27 0.0241(8) 0.0166(8) 0.0188(8) -0.0014(6) -0.0086(6) -0.0006(6)
C28 0.0259(8) 0.0124(7) 0.0119(7) -0.0039(6) 0.0004(6) -0.0006(6)
C29 0.0194(8) 0.0173(8) 0.0214(8) -0.0082(6) 0.0012(6) -0.0022(6)
C30 0.0135(7) 0.0159(7) 0.0172(7) -0.0034(6) -0.0030(6) -0.0011(6)
C31 0.0117(7) 0.0187(8) 0.0122(7) -0.0051(6) 0.0001(5) -0.0028(6)
C32 0.0173(8) 0.0205(8) 0.0209(8) -0.0077(6) 0.0009(6) -0.0065(6)
C33 0.0181(8) 0.0320(10) 0.0262(9) -0.0051(7) 0.0028(7) -0.0148(8)
C34 0.0162(8) 0.0449(11) 0.0171(8) -0.0089(8) 0.0040(6) -0.0079(8)
C35 0.0290(10) 0.0353(11) 0.0221(9) -0.0148(8) 0.0057(7) 0.0033(8)
C36 0.0258(9) 0.0204(8) 0.0213(8) -0.0076(7) 0.0041(7) 0.0006(7)
C37 0.0140(7) 0.0159(7) 0.0114(6) -0.0070(6) -0.0016(5) -0.0014(5)
C38 0.0148(7) 0.0193(8) 0.0234(8) -0.0047(6) -0.0043(6) -0.0040(6)
C39 0.0174(8) 0.0281(9) 0.0227(8) -0.0111(7) -0.0065(6) -0.0028(7)
C40 0.0245(9) 0.0266(9) 0.0203(8) -0.0150(7) -0.0014(6) -0.0081(7)
C41 0.0202(8) 0.0216(8) 0.0243(8) -0.0082(7) 0.0002(6) -0.0098(7)
C42 0.0138(7) 0.0179(8) 0.0173(7) -0.0052(6) -0.0019(6) -0.0040(6)
C43 0.0128(7) 0.0112(7) 0.0133(7) -0.0036(5) -0.0044(5) -0.0002(5)
C44 0.0187(8) 0.0143(7) 0.0126(7) -0.0031(6) -0.0024(6) -0.0022(6)
C45 0.0247(8) 0.0163(8) 0.0162(7) -0.0026(6) -0.0104(6) -0.0019(6)
C46 0.0175(8) 0.0155(7) 0.0269(8) -0.0002(6) -0.0115(6) -0.0026(6)
C47 0.0134(7) 0.0174(8) 0.0239(8) -0.0016(6) -0.0037(6) -0.0044(6)
C48 0.0152(7) 0.0159(7) 0.0134(7) -0.0044(6) -0.0025(6) -0.0022(6)
O1S 0.0309(7) 0.0214(7) 0.0416(8) -0.0102(6) 0.0060(6) -0.0141(6)
O2S 0.0284(7) 0.0273(7) 0.0465(8) -0.0096(6) 0.0086(6) -0.0187(6)

loop_
_atom_type_symbol
_atom_type_description
_atom_type_scat_dispersion_real
_atom_type_scat_dispersion_imag
_atom_type_scat_source
C C 0.0033 0.0016 'International Tables Vol C Tables 4.2.6.8 and 6.1.1.4'
H H 0.0000 0.0000 'International Tables Vol C Tables 4.2.6.8 and 6.1.1.4'
As As 0.0499 2.0058 'International Tables Vol C Tables 4.2.6.8 and 6.1.1.4'
F F 0.0171 0.0103 'International Tables Vol C Tables 4.2.6.8 and 6.1.1.4'
Tc Tc -1.4390 0.7593 'International Tables Vol C Tables 4.2.6.8 and 6.1.1.4'
O O 0.0106 0.0060 'International Tables Vol C Tables 4.2.6.8 and 6.1.1.4'

loop_
_geom_angle_atom_site_label_1
_geom_angle_atom_site_label_2
_geom_angle_atom_site_label_3
_geom_angle
_geom_angle_publ_flag
F4 Tc1 F6 90.13(4) y
F4 Tc1 F3 90.21(4) y
F6 Tc1 F3 179.56(4) y
F4 Tc1 F1 179.36(4) y
F6 Tc1 F1 89.85(4) y
F3 Tc1 F1 89.81(4) y
F4 Tc1 F5 90.53(4) y
F6 Tc1 F5 90.69(4) y
F3 Tc1 F5 89.03(4) y
F1 Tc1 F5 90.11(4) y
F4 Tc1 F2 89.65(4) y
F6 Tc1 F2 88.85(4) y
F3 Tc1 F2 91.42(4) y
F1 Tc1 F2 89.71(4) y
F5 Tc1 F2 179.51(4) y
C19 As1 C7 109.81(7) y
C19 As1 C1 108.65(7) y
C7 As1 C1 110.07(7) y
C19 As1 C13 109.00(7) y
C7 As1 C13 111.30(7) y
C1 As1 C13 107.96(7) y
C2 C1 C6 120.97(15) ?
C2 C1 As1 119.11(12) ?
C6 C1 As1 119.88(12) ?
C3 C2 C1 119.19(16) ?
C3 C2 H2 120.4 ?
C1 C2 H2 120.4 ?
C4 C3 C2 119.83(16) ?
C4 C3 H3 120.1 ?
C2 C3 H3 120.1 ?
C5 C4 C3 120.85(16) ?
C5 C4 H4 119.6 ?
C3 C4 H4 119.6 ?
C4 C5 C6 119.99(18) ?
C4 C5 H5 120.0 ?
C6 C5 H5 120.0 ?
C5 C6 C1 119.15(17) ?
C5 C6 H6 120.4 ?
C1 C6 H6 120.4 ?
C12 C7 C8 121.23(14) ?
C12 C7 As1 119.37(12) ?
C8 C7 As1 119.35(11) ?
C9 C8 C7 118.90(15) ?
C9 C8 H8 120.6 ?
C7 C8 H8 120.6 ?
C8 C9 C10 119.78(16) ?
C8 C9 H9 120.1 ?
C10 C9 H9 120.1 ?
C11 C10 C9 121.14(16) ?
C11 C10 H10 119.4 ?
C9 C10 H10 119.4 ?
C10 C11 C12 119.81(16) ?
C10 C11 H11 120.1 ?
C12 C11 H11 120.1 ?
C11 C12 C7 119.10(15) ?
C11 C12 H12 120.5 ?
C7 C12 H12 120.5 ?
C14 C13 C18 120.81(14) ?
C14 C13 As1 121.23(12) ?
C18 C13 As1 117.96(12) ?
C13 C14 C15 119.28(15) ?
C13 C14 H14 120.4 ?
C15 C14 H14 120.4 ?
C16 C15 C14 119.98(16) ?
C16 C15 H15 120.0 ?
C14 C15 H15 120.0 ?
C17 C16 C15 120.41(16) ?
C17 C16 H16 119.8 ?
C15 C16 H16 119.8 ?
C18 C17 C16 120.11(16) ?
C18 C17 H17 119.9 ?
C16 C17 H17 119.9 ?
C17 C18 C13 119.40(16) ?
C17 C18 H18 120.3 ?
C13 C18 H18 120.3 ?
C24 C19 C20 121.14(15) ?
C24 C19 As1 120.19(12) ?
C20 C19 As1 118.55(12) ?
C21 C20 C19 119.25(17) ?
C21 C20 H20 120.4 ?
C19 C20 H20 120.4 ?
C22 C21 C20 119.79(17) ?
C22 C21 H21 120.1 ?
C20 C21 H21 120.1 ?
C23 C22 C21 120.61(17) ?
C23 C22 H22 119.7 ?
C21 C22 H22 119.7 ?
C22 C23 C24 120.59(18) ?
C22 C23 H23 119.7 ?
C24 C23 H23 119.7 ?
C19 C24 C23 118.62(17) ?
C19 C24 H24 120.7 ?
C23 C24 H24 120.7 ?
C43 As2 C31 110.01(7) ?
C43 As2 C37 111.36(7) ?
C31 As2 C37 106.19(7) ?
C43 As2 C25 107.84(6) ?
C31 As2 C25 109.62(7) ?
C37 As2 C25 111.82(6) ?
C26 C25 C30 120.63(14) ?
C26 C25 As2 120.04(12) ?
C30 C25 As2 119.33(11) ?
C27 C26 C25 119.80(15) ?
C27 C26 H26 120.1 ?
C25 C26 H26 120.1 ?
C28 C27 C26 119.81(15) ?
C28 C27 H27 120.1 ?
C26 C27 H27 120.1 ?
C27 C28 C29 120.35(15) ?
C27 C28 H28 119.8 ?
C29 C28 H28 119.8 ?
C28 C29 C30 120.31(15) ?
C28 C29 H29 119.8 ?
C30 C29 H29 119.8 ?
C29 C30 C25 119.09(15) ?
C29 C30 H30 120.5 ?
C25 C30 H30 120.5 ?
C32 C31 C36 120.96(15) ?
C32 C31 As2 121.20(12) ?
C36 C31 As2 117.84(12) ?
C31 C32 C33 119.10(16) ?
C31 C32 H32 120.5 ?
C33 C32 H32 120.5 ?
C34 C33 C32 120.01(17) ?
C34 C33 H33 120.0 ?
C32 C33 H33 120.0 ?
C33 C34 C35 120.76(16) ?
C33 C34 H34 119.6 ?
C35 C34 H34 119.6 ?
C36 C35 C34 119.65(17) ?
C36 C35 H35 120.2 ?
C34 C35 H35 120.2 ?
C35 C36 C31 119.51(17) ?
C35 C36 H36 120.2 ?
C31 C36 H36 120.2 ?
C42 C37 C38 121.00(15) ?
C42 C37 As2 121.11(11) ?
C38 C37 As2 117.89(12) ?
C39 C38 C37 118.95(15) ?
C39 C38 H38 120.5 ?
C37 C38 H38 120.5 ?
C40 C39 C38 120.54(15) ?
C40 C39 H39 119.7 ?
C38 C39 H39 119.7 ?
C39 C40 C41 120.01(16) ?
C39 C40 H40 120.0 ?
C41 C40 H40 120.0 ?
C40 C41 C42 120.54(16) ?
C40 C41 H41 119.7 ?
C42 C41 H41 119.7 ?
C41 C42 C37 118.96(15) ?
C41 C42 H42 120.5 ?
C37 C42 H42 120.5 ?
C44 C43 C48 121.50(14) ?
C44 C43 As2 118.90(11) ?
C48 C43 As2 119.51(11) ?
C45 C44 C43 119.10(15) ?
C45 C44 H44 120.4 ?
C43 C44 H44 120.4 ?
C46 C45 C44 119.80(15) ?
C46 C45 H45 120.1 ?
C44 C45 H45 120.1 ?
C45 C46 C47 120.93(15) ?
C45 C46 H46 119.5 ?
C47 C46 H46 119.5 ?
C48 C47 C46 120.00(15) ?
C48 C47 H47 120.0 ?
C46 C47 H47 120.0 ?
C47 C48 C43 118.64(14) ?
C47 C48 H48 120.7 ?
C43 C48 H48 120.7 ?

loop_
_geom_bond_atom_site_label_1
_geom_bond_atom_site_label_2
_geom_bond_distance
_geom_bond_publ_flag
Tc1 F1 1.9312(9) y
Tc1 F2 1.9487(10) y
Tc1 F3 1.9282(9) y
Tc1 F4 1.9233(9) y
Tc1 F5 1.9414(10) y
Tc1 F6 1.9266(10) y
As1 C1 1.9053(15) y
As1 C7 1.9046(15) y
As1 C13 1.9077(15) y
As1 C19 1.9041(15) y
C1 C2 1.391(2) ?
C1 C6 1.394(2) ?
C2 C3 1.390(2) ?
C2 H2 0.95 ?
C3 C4 1.388(3) ?
C3 H3 0.95 ?
C4 C5 1.380(3) ?
C4 H4 0.95 ?
C5 C6 1.390(2) ?
C5 H5 0.95 ?
C6 H6 0.95 ?
C7 C12 1.395(2) ?
C7 C8 1.398(2) ?
C8 C9 1.390(2) ?
C8 H8 0.95 ?
C9 C10 1.390(3) ?
C9 H9 0.95 ?
C10 C11 1.383(3) ?
C10 H10 0.95 ?
C11 C12 1.390(2) ?
C11 H11 0.95 ?
C12 H12 0.95 ?
C13 C14 1.389(2) ?
C13 C18 1.395(2) ?
C14 C15 1.392(2) ?
C14 H14 0.95 ?
C15 C16 1.389(3) ?
C15 H15 0.95 ?
C16 C17 1.387(3) ?
C16 H16 0.95 ?
C17 C18 1.385(2) ?
C17 H17 0.95 ?
C18 H18 0.95 ?
C19 C24 1.387(2) ?
C19 C20 1.395(2) ?
C20 C21 1.386(2) ?
C20 H20 0.95 ?
C21 C22 1.386(3) ?
C21 H21 0.95 ?
C22 C23 1.376(3) ?
C22 H22 0.95 ?
C23 C24 1.392(2) ?
C23 H23 0.95 ?
C24 H24 0.95 ?
As2 C43 1.9048(15) ?
As2 C31 1.9069(15) ?
As2 C37 1.9082(15) ?
As2 C25 1.9123(15) ?
C25 C26 1.389(2) ?
C25 C30 1.392(2) ?
C26 C27 1.389(2) ?
C26 H26 0.95 ?
C27 C28 1.384(2) ?
C27 H27 0.95 ?
C28 C29 1.387(2) ?
C28 H28 0.95 ?
C29 C30 1.391(2) ?
C29 H29 0.95 ?
C30 H30 0.95 ?
C31 C32 1.387(2) ?
C31 C36 1.391(2) ?
C32 C33 1.393(2) ?
C32 H32 0.95 ?
C33 C34 1.380(3) ?
C33 H33 0.95 ?
C34 C35 1.389(3) ?
C34 H34 0.95 ?
C35 C36 1.385(2) ?
C35 H35 0.95 ?
C36 H36 0.95 ?
C37 C42 1.390(2) ?
C37 C38 1.398(2) ?
C38 C39 1.387(2) ?
C38 H38 0.95 ?
C39 C40 1.385(3) ?
C39 H39 0.95 ?
C40 C41 1.387(2) ?
C40 H40 0.95 ?
C41 C42 1.390(2) ?
C41 H41 0.95 ?
C42 H42 0.95 ?
C43 C44 1.395(2) ?
C43 C48 1.399(2) ?
C44 C45 1.390(2) ?
C44 H44 0.95 ?
C45 C46 1.388(2) ?
C45 H45 0.95 ?
C46 C47 1.393(2) ?
C46 H46 0.95 ?
C47 C48 1.391(2) ?
C47 H47 0.95 ?
C48 H48 0.95 ?

_cod_database_fobs_code 2021823
